data_4125201
loop_
_publ_author_name
'Toriyama, Fumihiko'
'Cornella, Josep'
'Wimmer, Laurin'
'Chen, Tie-Gen'
'Dixon, Darryl D.'
'Creech, Gardner'
'Baran, Phil S.'

_publ_section_title
;
 Redox-Active Esters in Fe-Catalyzed C-C Coupling.
;
_journal_issue 35
_journal_name_full 'Journal of the American Chemical Society'
_journal_page_first 11132
_journal_page_last 11135
_journal_paper_doi 10.1021/jacs.6b07172
_journal_volume 138
_journal_year 2016
_chemical_formula_moiety 'C21 H15 F3'
_chemical_formula_sum 'C21 H15 F3'
_chemical_formula_weight 324.33
_space_group_crystal_system orthorhombic
_space_group_IT_number 33
_space_group_name_Hall 'P 2c -2n'
_space_group_name_H-M_alt 'P n a 21'
_symmetry_space_group_name_Hall 'P 2c -2n'
_symmetry_space_group_name_H-M 'P n a 21'
_atom_sites_solution_hydrogens geom
_audit_creation_date 2016-06-28
_audit_creation_method
;
Olex2 1.2-beta
(compiled 2016.02.19 svn.r3266 for OlexSys, GUI svn.r5155)
;
_cell_angle_alpha 90
_cell_angle_beta 90
_cell_angle_gamma 90
_cell_formula_units_Z 8
_cell_length_a 16.6380(7)
_cell_length_b 5.4810(3)
_cell_length_c 33.4803(15)
_cell_measurement_reflns_used 6385
_cell_measurement_temperature 125
_cell_measurement_theta_max 68.25
_cell_measurement_theta_min 2.64
_cell_volume 3053.2(3)
_computing_cell_refinement 'SAINT v8.37A (Bruker, 2016)'
_computing_data_collection 'APEX3 v2016.1-0 (Bruker, 2016)'
_computing_data_reduction 'SAINT v8.37A (Bruker, 2016)'
_computing_molecular_graphics 'Olex2 (Dolomanov et al., 2009)'
_computing_publication_material 'Olex2 (Dolomanov et al., 2009)'
_computing_structure_refinement 'XL (Sheldrick, 2008)'
_computing_structure_solution 'ShelXT (Sheldrick, 2015)'
_diffrn_ambient_temperature 125
_diffrn_detector 'Bruker Platinum135 CCD'
_diffrn_detector_area_resol_mean 7.9
_diffrn_detector_type 'CCD Area Detector'
_diffrn_measured_fraction_theta_full 0.998
_diffrn_measured_fraction_theta_max 0.993
_diffrn_measurement_device 'Fixed Chi Three-Circle Diffractometer'
_diffrn_measurement_device_type 'Bruker D8 Pt-135'
_diffrn_measurement_method '\w scans'
_diffrn_radiation_monochromator 'Multilayer Mirrors'
_diffrn_radiation_probe x-ray
_diffrn_radiation_type CuK\a
_diffrn_radiation_wavelength 1.54178
_diffrn_reflns_av_R_equivalents 0.0706
_diffrn_reflns_av_unetI/netI 0.0457
_diffrn_reflns_Laue_measured_fraction_full 0.998
_diffrn_reflns_Laue_measured_fraction_max 0.993
_diffrn_reflns_limit_h_max 17
_diffrn_reflns_limit_h_min -19
_diffrn_reflns_limit_k_max 6
_diffrn_reflns_limit_k_min -6
_diffrn_reflns_limit_l_max 40
_diffrn_reflns_limit_l_min -40
_diffrn_reflns_number 38783
_diffrn_reflns_point_group_measured_fraction_full 0.999
_diffrn_reflns_point_group_measured_fraction_max 0.993
_diffrn_reflns_theta_full 67.679
_diffrn_reflns_theta_max 68.749
_diffrn_reflns_theta_min 2.639
_diffrn_source 'Micro Focus Rotating Anode'
_diffrn_source_target Mo
_diffrn_source_type 'Bruker FR-591'
_diffrn_standards_number 0
_exptl_absorpt_coefficient_mu 0.889
_exptl_absorpt_correction_T_max 0.6612
_exptl_absorpt_correction_T_min 0.5284
_exptl_absorpt_correction_type multi-scan
_exptl_absorpt_process_details
;
SADABS-2014/5 (Bruker,2014/5) was used for absorption correction.
wR2(int) was 0.1216 before and 0.0853 after correction.
The Ratio of minimum to maximum transmission is 0.7992.
The \l/2 correction factor is Not present.
;
_exptl_crystal_colour colourless
_exptl_crystal_colour_primary colourless
_exptl_crystal_density_diffrn 1.411
_exptl_crystal_description needle
_exptl_crystal_F_000 1344
_exptl_crystal_size_max 0.3
_exptl_crystal_size_mid 0.07
_exptl_crystal_size_min 0.07
_refine_diff_density_max 0.261
_refine_diff_density_min -0.229
_refine_diff_density_rms 0.059
_refine_ls_abs_structure_details
;
 Refined as a perfect inversion twin.
;
_refine_ls_abs_structure_Flack 0.5
_refine_ls_extinction_coef 0.0012(2)
_refine_ls_extinction_expression Fc^*^=kFc[1+0.001xFc^2^\l^3^/sin(2\q)]^-1/4^
_refine_ls_extinction_method 'SHELXL-2014/7 (Sheldrick 2014'
_refine_ls_goodness_of_fit_ref 1.050
_refine_ls_hydrogen_treatment constr
_refine_ls_matrix_type full
_refine_ls_number_parameters 434
_refine_ls_number_reflns 5611
_refine_ls_number_restraints 1
_refine_ls_restrained_S_all 1.050
_refine_ls_R_factor_all 0.0572
_refine_ls_R_factor_gt 0.0481
_refine_ls_shift/su_max 0.000
_refine_ls_shift/su_mean 0.000
_refine_ls_structure_factor_coef Fsqd
_refine_ls_weighting_details 'w=1/[\s^2^(Fo^2^)+(0.0649P)^2^+1.3368P] where P=(Fo^2^+2Fc^2^)/3'
_refine_ls_weighting_scheme calc
_refine_ls_wR_factor_gt 0.1186
_refine_ls_wR_factor_ref 0.1244
_reflns_Friedel_coverage 0.964
_reflns_Friedel_fraction_full 0.999
_reflns_Friedel_fraction_max 0.994
_reflns_number_gt 4885
_reflns_number_total 5611
_reflns_threshold_expression 'I > 2\s(I)'
_cod_data_source_file ja6b07172_si_002.cif
_cod_data_source_block baran585_a
_cod_depositor_comments
;
The following automatic conversions were performed:

'_diffrn_radiation_probe' value 'X-ray' changed to 'x-ray' according
to
/usr/data/users/saulius/crontab/automatic-downloads/rss-feeds/ACS/lib/dictionaries/cif_core.dic
dictionary named 'cif_core.dic' version 2.4.2 from 2011-04-26.

Automatic conversion script
Id: cif_fix_values 4268 2015-11-12 08:31:59Z antanas 

 Adding full bibliography for 4125201--4125203.cif.
;
_cod_database_code 4125201
_shelx_space_group_comment
;
The symmetry employed for this shelxl refinement is uniquely defined
by the following loop, which should always be used as a source of
symmetry information in preference to the above space-group names.
They are only intended as comments.
;
_olex2_refinement_description
;
1. Fixed Uiso
 At 1.2 times of:
  All C(H) groups
2.a Ternary CH refined with riding coordinates:
 C9'(H9'), C10'(H10'), C11'(H11'), C12'(H12'), C14'(H14'), C15'(H15'), C9(H9),
 C10(H10), C11(H11), C12(H12), C14(H14), C15(H15)
2.b Aromatic/amide H refined with riding coordinates:
 C3'(H3'), C5'(H5'), C6'(H6'), C7'(H7'), C17'(H17'), C18'(H18'), C19'(H19'),
 C20'(H20'), C21'(H21'), C3(H3), C5(H5), C6(H6), C7(H7), C17(H17), C18(H18),
 C19(H19), C20(H20), C21(H21)
;
_shelx_shelxl_version_number 2014/7
_olex2_submission_special_instructions 'No special instructions were received'

loop_
_space_group_symop_operation_xyz
'x, y, z'
'-x, -y, z+1/2'
'x+1/2, -y+1/2, z'
'-x+1/2, y+1/2, z+1/2'

loop_
_atom_site_label
_atom_site_type_symbol
_atom_site_fract_x
_atom_site_fract_y
_atom_site_fract_z
_atom_site_U_iso_or_equiv
_atom_site_adp_type
_atom_site_occupancy
_atom_site_site_symmetry_order
_atom_site_calc_flag
_atom_site_refinement_flags_posn
F1' F 0.4979(3) 0.5347(7) 0.48162(9) 0.0686(11) Uani 1 1 d .
F2' F 0.54875(19) 0.8574(7) 0.50843(10) 0.0570(10) Uani 1 1 d .
F3' F 0.42510(17) 0.7691(6) 0.51708(11) 0.0538(9) Uani 1 1 d .
C1' C 0.4988(3) 0.6669(10) 0.51491(15) 0.0378(12) Uani 1 1 d .
C2' C 0.5197(3) 0.5252(9) 0.55065(12) 0.0248(10) Uani 1 1 d .
C3' C 0.5891(2) 0.5666(8) 0.57212(11) 0.0231(9) Uani 1 1 d .
H3' H 0.6235 0.6970 0.5646 0.028 Uiso 1 1 calc R
C4' C 0.6099(2) 0.4204(8) 0.60479(11) 0.0191(8) Uani 1 1 d .
C5' C 0.5582(2) 0.2315(7) 0.61542(13) 0.0217(9) Uani 1 1 d .
H5' H 0.5711 0.1301 0.6375 0.026 Uiso 1 1 calc R
C6' C 0.4880(3) 0.1896(9) 0.59416(13) 0.0275(10) Uani 1 1 d .
H6' H 0.4531 0.0612 0.6020 0.033 Uiso 1 1 calc R
C7' C 0.4683(3) 0.3334(9) 0.56146(12) 0.0289(10) Uani 1 1 d .
H7' H 0.4207 0.3025 0.5466 0.035 Uiso 1 1 calc R
C8' C 0.6874(2) 0.4608(7) 0.62592(12) 0.0199(9) Uani 1 1 d .
C9' C 0.7232(2) 0.7157(8) 0.63696(13) 0.0238(9) Uani 1 1 d .
H9' H 0.6961 0.8758 0.6320 0.029 Uiso 1 1 calc R
C10' C 0.7477(2) 0.6168(8) 0.67861(12) 0.0243(9) Uani 1 1 d .
H10' H 0.7390 0.7037 0.7045 0.029 Uiso 1 1 calc R
C11' C 0.7126(2) 0.3600(8) 0.66776(12) 0.0226(9) Uani 1 1 d .
H11' H 0.6782 0.2577 0.6856 0.027 Uiso 1 1 calc R
C12' C 0.7959(2) 0.2835(8) 0.65063(13) 0.0242(9) Uani 1 1 d .
H12' H 0.8227 0.1230 0.6556 0.029 Uiso 1 1 calc R
C13' C 0.8323(2) 0.5380(7) 0.66153(12) 0.0202(8) Uani 1 1 d .
C14' C 0.8065(2) 0.6397(8) 0.61973(12) 0.0254(9) Uani 1 1 d .
H14' H 0.8408 0.7424 0.6019 0.030 Uiso 1 1 calc R
C15' C 0.7718(2) 0.3830(8) 0.60893(12) 0.0249(9) Uani 1 1 d .
H15' H 0.7807 0.2962 0.5830 0.030 Uiso 1 1 calc R
C16' C 0.9111(2) 0.5711(7) 0.68188(11) 0.0190(8) Uani 1 1 d .
C17' C 0.9603(2) 0.7724(8) 0.67388(14) 0.0227(9) Uani 1 1 d .
H17' H 0.9439 0.8899 0.6547 0.027 Uiso 1 1 calc R
C18' C 1.0325(2) 0.8016(9) 0.69367(13) 0.0248(9) Uani 1 1 d .
H18' H 1.0651 0.9397 0.6880 0.030 Uiso 1 1 calc R
C19' C 1.0579(2) 0.6329(8) 0.72155(12) 0.0246(9) Uani 1 1 d .
H19' H 1.1074 0.6549 0.7352 0.030 Uiso 1 1 calc R
C20' C 1.0103(3) 0.4311(8) 0.72930(11) 0.0244(9) Uani 1 1 d .
H20' H 1.0276 0.3127 0.7482 0.029 Uiso 1 1 calc R
C21' C 0.9375(2) 0.4005(8) 0.70971(12) 0.0221(9) Uani 1 1 d .
H21' H 0.9053 0.2617 0.7154 0.027 Uiso 1 1 calc R
F1 F 0.7371(3) 0.0341(7) 0.52417(9) 0.0717(11) Uani 1 1 d .
F2 F 0.68654(19) 0.3564(7) 0.49804(10) 0.0594(10) Uani 1 1 d .
F3 F 0.80888(17) 0.2696(6) 0.48862(11) 0.0525(9) Uani 1 1 d .
C1 C 0.7359(3) 0.1715(10) 0.49127(15) 0.0365(12) Uani 1 1 d .
C2 C 0.7142(3) 0.0259(9) 0.45524(12) 0.0268(10) Uani 1 1 d .
C3 C 0.6440(2) 0.0718(8) 0.43409(12) 0.0248(9) Uani 1 1 d .
H3 H 0.6098 0.2020 0.4419 0.030 Uiso 1 1 calc R
C4 C 0.6236(2) -0.0726(7) 0.40144(11) 0.0208(9) Uani 1 1 d .
C5 C 0.6749(2) -0.2597(9) 0.38990(14) 0.0252(9) Uani 1 1 d .
H5 H 0.6618 -0.3585 0.3675 0.030 Uiso 1 1 calc R
C6 C 0.7456(3) -0.3030(9) 0.41113(13) 0.0309(10) Uani 1 1 d .
H6 H 0.7805 -0.4309 0.4031 0.037 Uiso 1 1 calc R
C7 C 0.7652(3) -0.1620(9) 0.44363(13) 0.0317(10) Uani 1 1 d .
H7 H 0.8133 -0.1928 0.4581 0.038 Uiso 1 1 calc R
C8 C 0.5461(2) -0.0306(8) 0.38046(11) 0.0217(9) Uani 1 1 d .
C9 C 0.5077(2) 0.2236(8) 0.37057(12) 0.0222(9) Uani 1 1 d .
H9 H 0.5329 0.3852 0.3766 0.027 Uiso 1 1 calc R
C10 C 0.4856(2) 0.1296(7) 0.32776(12) 0.0214(9) Uani 1 1 d .
H10 H 0.4948 0.2218 0.3024 0.026 Uiso 1 1 calc R
C11 C 0.5222(2) -0.1251(8) 0.33771(12) 0.0237(9) Uani 1 1 d .
H11 H 0.5578 -0.2218 0.3196 0.028 Uiso 1 1 calc R
C12 C 0.4389(2) -0.2113(8) 0.35400(13) 0.0249(10) Uani 1 1 d .
H12 H 0.4138 -0.3732 0.3481 0.030 Uiso 1 1 calc R
C13 C 0.4005(2) 0.0407(7) 0.34357(12) 0.0212(9) Uani 1 1 d .
C14 C 0.4242(2) 0.1367(8) 0.38644(12) 0.0231(9) Uani 1 1 d .
H14 H 0.3883 0.2330 0.4045 0.028 Uiso 1 1 calc R
C15 C 0.4609(3) -0.1178(8) 0.39647(12) 0.0256(9) Uani 1 1 d .
H15 H 0.4517 -0.2099 0.4219 0.031 Uiso 1 1 calc R
C16 C 0.3231(2) 0.0694(8) 0.32207(11) 0.0216(9) Uani 1 1 d .
C17 C 0.2711(3) 0.2629(8) 0.32895(14) 0.0267(10) Uani 1 1 d .
H17 H 0.2843 0.3814 0.3486 0.032 Uiso 1 1 calc R
C18 C 0.2002(3) 0.2856(8) 0.30765(15) 0.0300(10) Uani 1 1 d .
H18 H 0.1653 0.4194 0.3126 0.036 Uiso 1 1 calc R
C19 C 0.1798(3) 0.1126(9) 0.27888(13) 0.0300(10) Uani 1 1 d .
H19 H 0.1316 0.1297 0.2639 0.036 Uiso 1 1 calc R
C20 C 0.2303(3) -0.0850(9) 0.27213(12) 0.0276(10) Uani 1 1 d .
H20 H 0.2167 -0.2045 0.2527 0.033 Uiso 1 1 calc R
C21 C 0.3003(3) -0.1064(8) 0.29378(12) 0.0240(9) Uani 1 1 d .
H21 H 0.3340 -0.2438 0.2895 0.029 Uiso 1 1 calc R

loop_
_atom_site_aniso_label
_atom_site_aniso_U_11
_atom_site_aniso_U_22
_atom_site_aniso_U_33
_atom_site_aniso_U_23
_atom_site_aniso_U_13
_atom_site_aniso_U_12
F1' 0.110(3) 0.074(2) 0.0218(15) 0.0047(16) -0.0193(16) 0.015(2)
F2' 0.048(2) 0.073(2) 0.0501(19) 0.0347(19) -0.0133(14) -0.0158(17)
F3' 0.0385(17) 0.061(2) 0.062(2) 0.0232(16) -0.0189(15) 0.0100(16)
C1' 0.037(3) 0.045(3) 0.031(3) 0.011(2) -0.011(2) 0.001(2)
C2' 0.019(2) 0.037(3) 0.018(2) 0.0030(18) -0.0046(15) -0.0007(18)
C3' 0.021(2) 0.028(2) 0.020(2) 0.0012(17) -0.0013(16) -0.0009(18)
C4' 0.014(2) 0.026(2) 0.017(2) -0.0024(16) -0.0006(14) 0.0012(16)
C5' 0.023(2) 0.026(2) 0.016(2) 0.0019(17) -0.0036(15) -0.0029(19)
C6' 0.021(2) 0.038(2) 0.023(2) 0.004(2) -0.0044(16) -0.007(2)
C7' 0.019(2) 0.046(3) 0.021(2) 0.001(2) -0.0076(16) -0.0054(19)
C8' 0.014(2) 0.022(2) 0.024(2) -0.0038(17) -0.0032(15) -0.0003(16)
C9' 0.018(2) 0.020(2) 0.034(2) -0.0033(19) -0.0062(16) -0.0003(17)
C10' 0.016(2) 0.034(2) 0.023(2) -0.0088(18) -0.0045(15) 0.0018(17)
C11' 0.014(2) 0.032(2) 0.022(2) 0.0015(19) -0.0056(15) -0.0040(16)
C12' 0.019(2) 0.025(2) 0.029(2) -0.0039(18) -0.0043(16) -0.0005(18)
C13' 0.014(2) 0.022(2) 0.024(2) -0.0040(17) -0.0025(15) 0.0006(16)
C14' 0.020(2) 0.029(2) 0.026(2) -0.0003(19) -0.0034(16) -0.0013(17)
C15' 0.016(2) 0.036(2) 0.023(2) -0.0092(19) -0.0024(15) -0.0007(18)
C16' 0.015(2) 0.023(2) 0.0185(19) -0.0056(17) -0.0013(14) 0.0020(15)
C17' 0.018(2) 0.023(2) 0.027(2) -0.0005(17) -0.0043(16) 0.0028(18)
C18' 0.020(2) 0.029(2) 0.026(2) -0.0002(19) -0.0019(16) -0.0012(18)
C19' 0.016(2) 0.041(3) 0.0173(19) -0.0072(18) -0.0017(14) -0.0042(18)
C20' 0.025(2) 0.034(2) 0.0137(19) 0.0021(17) -0.0010(15) 0.0002(18)
C21' 0.018(2) 0.028(2) 0.0201(19) -0.0045(17) 0.0005(15) -0.0023(17)
F1 0.113(3) 0.081(3) 0.0209(15) -0.0008(17) -0.0216(17) -0.016(2)
F2 0.050(2) 0.079(3) 0.0489(19) -0.0437(19) -0.0161(14) 0.0170(17)
F3 0.0382(17) 0.058(2) 0.061(2) -0.0195(16) -0.0208(15) -0.0012(16)
C1 0.030(3) 0.051(3) 0.028(2) -0.012(3) -0.0115(19) 0.006(2)
C2 0.023(2) 0.041(3) 0.017(2) 0.0013(19) -0.0022(16) -0.0018(19)
C3 0.021(2) 0.034(2) 0.0198(19) -0.0032(19) -0.0018(16) 0.0028(18)
C4 0.020(2) 0.029(2) 0.0140(19) 0.0015(17) 0.0001(14) 0.0009(17)
C5 0.021(2) 0.033(2) 0.021(2) -0.0055(17) -0.0030(16) -0.0006(19)
C6 0.023(2) 0.039(3) 0.031(2) -0.004(2) -0.0024(17) 0.010(2)
C7 0.019(2) 0.052(3) 0.024(2) 0.000(2) -0.0083(16) 0.009(2)
C8 0.021(2) 0.027(2) 0.0170(19) -0.0037(17) -0.0016(15) -0.0002(17)
C9 0.021(2) 0.024(2) 0.021(2) -0.0014(17) -0.0041(15) -0.0042(18)
C10 0.019(2) 0.025(2) 0.020(2) 0.0026(17) 0.0004(15) 0.0004(16)
C11 0.019(2) 0.028(2) 0.023(2) -0.0029(18) -0.0036(16) 0.0024(17)
C12 0.022(2) 0.022(2) 0.030(3) 0.0051(19) -0.0110(16) -0.0006(18)
C13 0.018(2) 0.023(2) 0.023(2) 0.0034(17) 0.0004(15) -0.0008(17)
C14 0.018(2) 0.034(2) 0.0178(19) -0.0024(17) -0.0013(15) 0.0020(16)
C15 0.020(2) 0.036(2) 0.021(2) 0.0075(19) -0.0037(15) -0.0010(18)
C16 0.017(2) 0.028(2) 0.019(2) 0.0075(17) -0.0003(15) -0.0037(17)
C17 0.025(2) 0.027(2) 0.028(2) -0.0004(18) -0.0056(17) 0.001(2)
C18 0.026(2) 0.029(2) 0.036(3) 0.008(2) -0.0028(18) 0.0054(19)
C19 0.019(2) 0.041(3) 0.030(2) 0.012(2) -0.0070(16) -0.0021(19)
C20 0.026(2) 0.038(2) 0.019(2) 0.0003(19) -0.0025(16) 0.0000(19)
C21 0.021(2) 0.032(2) 0.019(2) 0.0021(17) -0.0011(15) 0.0029(18)

loop_
_atom_type_symbol
_atom_type_description
_atom_type_scat_dispersion_real
_atom_type_scat_dispersion_imag
_atom_type_scat_source
C C 0.0181 0.0091 'International Tables Vol C Tables 4.2.6.8 and 6.1.1.4'
H H 0.0000 0.0000 'International Tables Vol C Tables 4.2.6.8 and 6.1.1.4'
F F 0.0727 0.0534 'International Tables Vol C Tables 4.2.6.8 and 6.1.1.4'

loop_
_geom_angle_atom_site_label_1
_geom_angle_atom_site_label_2
_geom_angle_atom_site_label_3
_geom_angle
F1' C1' F2' 107.0(4)
F1' C1' F3' 105.1(4)
F1' C1' C2' 113.5(4)
F2' C1' C2' 113.2(4)
F3' C1' F2' 104.2(4)
F3' C1' C2' 113.0(4)
C3' C2' C1' 122.4(4)
C3' C2' C7' 120.0(4)
C7' C2' C1' 117.5(4)
C2' C3' H3' 119.3
C2' C3' C4' 121.4(4)
C4' C3' H3' 119.3
C3' C4' C8' 120.1(4)
C5' C4' C3' 118.2(4)
C5' C4' C8' 121.7(4)
C4' C5' H5' 119.6
C6' C5' C4' 120.8(4)
C6' C5' H5' 119.6
C5' C6' H6' 119.7
C5' C6' C7' 120.6(4)
C7' C6' H6' 119.7
C2' C7' H7' 120.5
C6' C7' C2' 119.0(4)
C6' C7' H7' 120.5
C4' C8' C9' 125.2(4)
C4' C8' C11' 127.4(3)
C4' C8' C15' 124.1(3)
C9' C8' C11' 90.1(3)
C9' C8' C15' 89.3(3)
C11' C8' C15' 89.3(3)
C8' C9' H9' 125.0
C10' C9' C8' 90.0(3)
C10' C9' H9' 125.0
C10' C9' C14' 90.3(3)
C14' C9' C8' 90.7(3)
C14' C9' H9' 125.0
C9' C10' H10' 125.1
C9' C10' C11' 90.4(3)
C9' C10' C13' 90.3(3)
C11' C10' H10' 125.1
C11' C10' C13' 90.2(3)
C13' C10' H10' 125.1
C8' C11' C10' 89.5(3)
C8' C11' H11' 125.4
C10' C11' H11' 125.4
C12' C11' C8' 90.3(3)
C12' C11' C10' 89.8(3)
C12' C11' H11' 125.4
C11' C12' H12' 125.0
C11' C12' C13' 91.0(3)
C13' C12' H12' 125.0
C15' C12' C11' 90.4(3)
C15' C12' H12' 125.0
C15' C12' C13' 89.8(3)
C12' C13' C10' 89.0(3)
C12' C13' C14' 90.2(3)
C14' C13' C10' 89.0(3)
C16' C13' C10' 125.9(3)
C16' C13' C12' 123.8(3)
C16' C13' C14' 127.3(4)
C9' C14' C13' 90.5(3)
C9' C14' H14' 125.4
C9' C14' C15' 89.9(3)
C13' C14' H14' 125.4
C15' C14' C13' 89.3(3)
C15' C14' H14' 125.4
C8' C15' H15' 125.1
C12' C15' C8' 90.0(3)
C12' C15' C14' 90.7(3)
C12' C15' H15' 125.1
C14' C15' C8' 90.1(3)
C14' C15' H15' 125.1
C17' C16' C13' 121.6(4)
C21' C16' C13' 120.1(4)
C21' C16' C17' 118.3(4)
C16' C17' H17' 119.7
C18' C17' C16' 120.5(4)
C18' C17' H17' 119.7
C17' C18' H18' 119.6
C19' C18' C17' 120.9(4)
C19' C18' H18' 119.6
C18' C19' H19' 120.4
C18' C19' C20' 119.1(4)
C20' C19' H19' 120.4
C19' C20' H20' 119.8
C19' C20' C21' 120.5(4)
C21' C20' H20' 119.8
C16' C21' H21' 119.7
C20' C21' C16' 120.7(4)
C20' C21' H21' 119.7
F1 C1 C2 111.7(5)
F2 C1 F1 107.5(4)
F2 C1 F3 105.5(5)
F2 C1 C2 113.5(4)
F3 C1 F1 105.6(4)
F3 C1 C2 112.5(4)
C3 C2 C1 121.2(4)
C7 C2 C1 118.4(4)
C7 C2 C3 120.3(4)
C2 C3 H3 119.9
C2 C3 C4 120.1(4)
C4 C3 H3 119.9
C3 C4 C8 119.6(4)
C5 C4 C3 119.2(4)
C5 C4 C8 121.1(4)
C4 C5 H5 119.9
C4 C5 C6 120.1(4)
C6 C5 H5 119.9
C5 C6 H6 119.7
C7 C6 C5 120.5(4)
C7 C6 H6 119.7
C2 C7 H7 120.2
C6 C7 C2 119.6(4)
C6 C7 H7 120.2
C4 C8 C9 126.2(3)
C4 C8 C11 126.8(3)
C4 C8 C15 124.6(3)
C9 C8 C11 89.9(3)
C9 C8 C15 88.6(3)
C11 C8 C15 89.0(3)
C8 C9 H9 125.0
C10 C9 C8 89.8(3)
C10 C9 H9 125.0
C14 C9 C8 91.1(3)
C14 C9 H9 125.0
C14 C9 C10 90.1(3)
C9 C10 H10 125.1
C9 C10 C13 90.3(3)
C11 C10 C9 90.4(3)
C11 C10 H10 125.1
C11 C10 C13 90.1(3)
C13 C10 H10 125.1
C8 C11 H11 125.2
C10 C11 C8 89.9(3)
C10 C11 H11 125.2
C10 C11 C12 90.0(3)
C12 C11 C8 90.4(3)
C12 C11 H11 125.2
C11 C12 H12 124.8
C13 C12 C11 91.0(3)
C13 C12 H12 124.8
C15 C12 C11 90.6(3)
C15 C12 H12 124.8
C15 C12 C13 90.5(3)
C12 C13 C10 88.9(3)
C12 C13 C14 89.4(3)
C14 C13 C10 88.8(3)
C16 C13 C10 125.4(3)
C16 C13 C12 123.9(3)
C16 C13 C14 128.5(3)
C9 C14 C13 90.8(3)
C9 C14 H14 125.2
C13 C14 H14 125.2
C15 C14 C9 89.9(3)
C15 C14 C13 89.7(3)
C15 C14 H14 125.2
C8 C15 H15 125.1
C12 C15 C8 90.0(3)
C12 C15 C14 90.3(3)
C12 C15 H15 125.1
C14 C15 C8 90.4(3)
C14 C15 H15 125.1
C17 C16 C13 122.8(4)
C17 C16 C21 117.8(4)
C21 C16 C13 119.3(4)
C16 C17 H17 119.5
C18 C17 C16 121.0(4)
C18 C17 H17 119.5
C17 C18 H18 119.9
C17 C18 C19 120.2(4)
C19 C18 H18 119.9
C18 C19 H19 120.1
C20 C19 C18 119.7(4)
C20 C19 H19 120.1
C19 C20 H20 120.3
C21 C20 C19 119.5(4)
C21 C20 H20 120.3
C16 C21 H21 119.1
C20 C21 C16 121.8(4)
C20 C21 H21 119.1

loop_
_geom_bond_atom_site_label_1
_geom_bond_atom_site_label_2
_geom_bond_distance
F1' C1' 1.329(6)
F2' C1' 1.352(6)
F3' C1' 1.351(6)
C1' C2' 1.468(6)
C2' C3' 1.378(6)
C2' C7' 1.403(6)
C3' H3' 0.9500
C3' C4' 1.399(6)
C4' C5' 1.393(6)
C4' C8' 1.487(5)
C5' H5' 0.9500
C5' C6' 1.387(6)
C6' H6' 0.9500
C6' C7' 1.388(6)
C7' H7' 0.9500
C8' C9' 1.563(6)
C8' C11' 1.563(6)
C8' C15' 1.575(6)
C9' H9' 1.0000
C9' C10' 1.551(6)
C9' C14' 1.558(6)
C10' H10' 1.0000
C10' C11' 1.566(6)
C10' C13' 1.578(6)
C11' H11' 1.0000
C11' C12' 1.556(6)
C12' H12' 1.0000
C12' C13' 1.564(6)
C12' C15' 1.552(6)
C13' C14' 1.566(6)
C13' C16' 1.490(5)
C14' H14' 1.0000
C14' C15' 1.563(6)
C15' H15' 1.0000
C16' C17' 1.399(6)
C16' C21' 1.391(6)
C17' H17' 0.9500
C17' C18' 1.381(6)
C18' H18' 0.9500
C18' C19' 1.380(6)
C19' H19' 0.9500
C19' C20' 1.385(6)
C20' H20' 0.9500
C20' C21' 1.388(6)
C21' H21' 0.9500
F1 C1 1.335(6)
F2 C1 1.323(6)
F3 C1 1.331(6)
C1 C2 1.491(6)
C2 C3 1.390(6)
C2 C7 1.389(7)
C3 H3 0.9500
C3 C4 1.392(6)
C4 C5 1.389(6)
C4 C8 1.486(5)
C5 H5 0.9500
C5 C6 1.395(6)
C6 H6 0.9500
C6 C7 1.373(6)
C7 H7 0.9500
C8 C9 1.568(6)
C8 C11 1.573(5)
C8 C15 1.590(6)
C9 H9 1.0000
C9 C10 1.567(5)
C9 C14 1.563(6)
C10 H10 1.0000
C10 C11 1.559(6)
C10 C13 1.588(6)
C11 H11 1.0000
C11 C12 1.563(6)
C12 H12 1.0000
C12 C13 1.561(6)
C12 C15 1.555(6)
C13 C14 1.579(5)
C13 C16 1.483(5)
C14 H14 1.0000
C14 C15 1.559(6)
C15 H15 1.0000
C16 C17 1.389(6)
C16 C21 1.403(6)
C17 H17 0.9500
C17 C18 1.383(6)
C18 H18 0.9500
C18 C19 1.393(7)
C19 H19 0.9500
C19 C20 1.389(7)
C20 H20 0.9500
C20 C21 1.376(6)
C21 H21 0.9500

loop_
_geom_torsion_atom_site_label_1
_geom_torsion_atom_site_label_2
_geom_torsion_atom_site_label_3
_geom_torsion_atom_site_label_4
_geom_torsion
F1' C1' C2' C3' 114.6(5)
F1' C1' C2' C7' -62.0(6)
F2' C1' C2' C3' -7.6(7)
F2' C1' C2' C7' 175.8(4)
F3' C1' C2' C3' -125.8(5)
F3' C1' C2' C7' 57.6(6)
C1' C2' C3' C4' -176.4(4)
C1' C2' C7' C6' 177.4(4)
C2' C3' C4' C5' -0.5(6)
C2' C3' C4' C8' 176.6(4)
C3' C2' C7' C6' 0.8(7)
C3' C4' C5' C6' 0.0(6)
C3' C4' C8' C9' 42.5(6)
C3' C4' C8' C11' 165.2(4)
C3' C4' C8' C15' -74.8(5)
C4' C5' C6' C7' 0.8(7)
C4' C8' C9' C10' 137.6(4)
C4' C8' C9' C14' -132.1(4)
C4' C8' C11' C10' -136.2(4)
C4' C8' C11' C12' 134.1(4)
C4' C8' C15' C12' -136.4(4)
C4' C8' C15' C14' 132.9(4)
C5' C4' C8' C9' -140.6(4)
C5' C4' C8' C11' -17.9(6)
C5' C4' C8' C15' 102.1(5)
C5' C6' C7' C2' -1.2(7)
C7' C2' C3' C4' 0.1(7)
C8' C4' C5' C6' -176.9(4)
C8' C9' C10' C11' 0.4(3)
C8' C9' C10' C13' 90.6(3)
C8' C9' C14' C13' -89.9(3)
C8' C9' C14' C15' -0.6(3)
C8' C11' C12' C13' 89.9(3)
C8' C11' C12' C15' 0.1(3)
C9' C8' C11' C10' 0.4(3)
C9' C8' C11' C12' -89.4(3)
C9' C8' C15' C12' 90.2(3)
C9' C8' C15' C14' -0.6(3)
C9' C10' C11' C8' -0.4(3)
C9' C10' C11' C12' 89.9(3)
C9' C10' C13' C12' -90.0(3)
C9' C10' C13' C14' 0.2(3)
C9' C10' C13' C16' 137.6(4)
C9' C14' C15' C8' 0.6(3)
C9' C14' C15' C12' -89.4(3)
C10' C9' C14' C13' 0.2(3)
C10' C9' C14' C15' 89.5(3)
C10' C11' C12' C13' 0.4(3)
C10' C11' C12' C15' -89.4(3)
C10' C13' C14' C9' -0.2(3)
C10' C13' C14' C15' -90.1(3)
C10' C13' C16' C17' -95.6(5)
C10' C13' C16' C21' 84.0(5)
C11' C8' C9' C10' -0.4(3)
C11' C8' C9' C14' 89.9(3)
C11' C8' C15' C12' 0.1(3)
C11' C8' C15' C14' -90.7(3)
C11' C10' C13' C12' 0.4(3)
C11' C10' C13' C14' 90.6(3)
C11' C10' C13' C16' -132.0(4)
C11' C12' C13' C10' -0.4(3)
C11' C12' C13' C14' -89.4(3)
C11' C12' C13' C16' 133.6(4)
C11' C12' C15' C8' -0.1(3)
C11' C12' C15' C14' 90.0(3)
C12' C13' C14' C9' 88.9(3)
C12' C13' C14' C15' -1.0(3)
C12' C13' C16' C17' 147.0(4)
C12' C13' C16' C21' -33.3(6)
C13' C10' C11' C8' -90.7(3)
C13' C10' C11' C12' -0.4(3)
C13' C12' C15' C8' -91.1(3)
C13' C12' C15' C14' -1.0(3)
C13' C14' C15' C8' 91.0(3)
C13' C14' C15' C12' 1.0(3)
C13' C16' C17' C18' 178.8(4)
C13' C16' C21' C20' -179.1(4)
C14' C9' C10' C11' -90.3(3)
C14' C9' C10' C13' -0.2(3)
C14' C13' C16' C17' 26.0(6)
C14' C13' C16' C21' -154.3(4)
C15' C8' C9' C10' -89.7(3)
C15' C8' C9' C14' 0.6(3)
C15' C8' C11' C10' 89.7(3)
C15' C8' C11' C12' -0.1(3)
C15' C12' C13' C10' 90.0(3)
C15' C12' C13' C14' 1.0(3)
C15' C12' C13' C16' -136.0(4)
C16' C13' C14' C9' -136.6(4)
C16' C13' C14' C15' 133.6(4)
C16' C17' C18' C19' 0.3(7)
C17' C16' C21' C20' 0.6(6)
C17' C18' C19' C20' 0.6(6)
C18' C19' C20' C21' -0.9(6)
C19' C20' C21' C16' 0.3(6)
C21' C16' C17' C18' -0.9(6)
F1 C1 C2 C3 115.6(5)
F1 C1 C2 C7 -62.9(6)
F2 C1 C2 C3 -6.1(7)
F2 C1 C2 C7 175.4(4)
F3 C1 C2 C3 -125.8(5)
F3 C1 C2 C7 55.7(6)
C1 C2 C3 C4 -177.6(4)
C1 C2 C7 C6 178.4(4)
C2 C3 C4 C5 -1.1(6)
C2 C3 C4 C8 176.6(4)
C3 C2 C7 C6 -0.2(7)
C3 C4 C5 C6 0.6(7)
C3 C4 C8 C9 40.6(6)
C3 C4 C8 C11 163.5(4)
C3 C4 C8 C15 -77.3(5)
C4 C5 C6 C7 0.2(7)
C4 C8 C9 C10 136.7(4)
C4 C8 C9 C14 -133.2(4)
C4 C8 C11 C10 -136.3(4)
C4 C8 C11 C12 133.7(4)
C4 C8 C15 C12 -135.3(4)
C4 C8 C15 C14 134.4(4)
C5 C4 C8 C9 -141.7(4)
C5 C4 C8 C11 -18.9(6)
C5 C4 C8 C15 100.4(5)
C5 C6 C7 C2 -0.4(7)
C7 C2 C3 C4 0.9(7)
C8 C4 C5 C6 -177.1(4)
C8 C9 C10 C11 1.0(3)
C8 C9 C10 C13 91.1(3)
C8 C9 C14 C13 -89.8(3)
C8 C9 C14 C15 -0.1(3)
C8 C11 C12 C13 90.9(3)
C8 C11 C12 C15 0.4(3)
C9 C8 C11 C10 1.0(3)
C9 C8 C11 C12 -89.0(3)
C9 C8 C15 C12 90.2(3)
C9 C8 C15 C14 -0.1(3)
C9 C10 C11 C8 -1.0(3)
C9 C10 C11 C12 89.4(3)
C9 C10 C13 C12 -89.4(3)
C9 C10 C13 C14 0.0(3)
C9 C10 C13 C16 138.4(4)
C9 C14 C15 C8 0.1(3)
C9 C14 C15 C12 -89.9(3)
C10 C9 C14 C13 0.0(3)
C10 C9 C14 C15 89.7(3)
C10 C11 C12 C13 1.0(3)
C10 C11 C12 C15 -89.5(3)
C10 C13 C14 C9 0.0(3)
C10 C13 C14 C15 -89.8(3)
C10 C13 C16 C17 -95.3(5)
C10 C13 C16 C21 85.5(5)
C11 C8 C9 C10 -1.0(3)
C11 C8 C9 C14 89.1(3)
C11 C8 C15 C12 0.4(3)
C11 C8 C15 C14 -90.0(3)
C11 C10 C13 C12 1.0(3)
C11 C10 C13 C14 90.4(3)
C11 C10 C13 C16 -131.2(4)
C11 C12 C13 C10 -1.0(3)
C11 C12 C13 C14 -89.7(3)
C11 C12 C13 C16 132.3(4)
C11 C12 C15 C8 -0.4(3)
C11 C12 C15 C14 90.1(3)
C12 C13 C14 C9 89.0(3)
C12 C13 C14 C15 -0.9(3)
C12 C13 C16 C17 148.0(4)
C12 C13 C16 C21 -31.3(6)
C13 C10 C11 C8 -91.3(3)
C13 C10 C11 C12 -1.0(3)
C13 C12 C15 C8 -91.3(3)
C13 C12 C15 C14 -0.9(3)
C13 C14 C15 C8 90.9(3)
C13 C14 C15 C12 0.9(3)
C13 C16 C17 C18 178.7(4)
C13 C16 C21 C20 -178.0(4)
C14 C9 C10 C11 -90.1(3)
C14 C9 C10 C13 0.0(3)
C14 C13 C16 C17 26.8(6)
C14 C13 C16 C21 -152.5(4)
C15 C8 C9 C10 -90.0(3)
C15 C8 C9 C14 0.1(3)
C15 C8 C11 C10 89.6(3)
C15 C8 C11 C12 -0.4(3)
C15 C12 C13 C10 89.7(3)
C15 C12 C13 C14 0.9(3)
C15 C12 C13 C16 -137.1(4)
C16 C13 C14 C9 -136.3(4)
C16 C13 C14 C15 133.9(4)
C16 C17 C18 C19 0.3(7)
C17 C16 C21 C20 2.7(6)
C17 C18 C19 C20 1.1(7)
C18 C19 C20 C21 -0.5(7)
C19 C20 C21 C16 -1.4(7)
C21 C16 C17 C18 -2.1(6)
